data_4338619
loop_
_publ_author_name
'Anwar, Muhammad Usman'
'Lan, Yanhua'
'Beltran, Lianne M. C.'
'Cl\'erac, Rodolphe'
'Pfirrmann, Sven'
'Anson, Christopher E.'
'Powell, Annie K.'

_publ_section_title
;
 In Situ Ligand Transformation in the Synthesis of Manganese Complexes:
 Mono-, Tri- and a Barrel-shaped Tetradeca-nuclear Mn^II^~14~ Aggregate
;
_journal_coden_ASTM INOCAJ
_journal_issue 12
_journal_name_full 'Inorganic Chemistry'
_journal_page_first 5177
_journal_page_last 5186
_journal_paper_doi 10.1021/ic9001048
_journal_volume 48
_journal_year 2009
_chemical_formula_sum 'C341 H387 Mn14 N150 O57'
_chemical_formula_weight 8268.17
_space_group_IT_number 167
_symmetry_cell_setting trigonal
_symmetry_space_group_name_Hall '-R 3 2"c'
_symmetry_space_group_name_H-M 'R -3 c :H'
_atom_sites_solution_hydrogens geom
_atom_sites_solution_primary direct
_atom_sites_solution_secondary difmap
_audit_creation_method SHELXL-97
_cell_angle_alpha 90.00
_cell_angle_beta 90.00
_cell_angle_gamma 120.00
_cell_formula_units_Z 6
_cell_length_a 33.681(2)
_cell_length_b 33.681(2)
_cell_length_c 52.778(3)
_cell_measurement_reflns_used 13982
_cell_measurement_temperature 100(2)
_cell_measurement_theta_max 26.01
_cell_measurement_theta_min 2.31
_cell_volume 51851(5)
_computing_cell_refinement 'SMART-NT 5.6 (Bruker AXS Inc., 2005)'
_computing_data_collection 'SMART-NT 5.6 (Bruker AXS Inc., 2005)'
_computing_data_reduction 'SAINT+ 6.45 (Bruker AXS Inc., 2003)'
_computing_molecular_graphics 'SHELXTL 6.14 (BrukerAXS Inc., 2003)'
_computing_publication_material 'SHELXTL 6.14 (BrukerAXS Inc., 2003)'
_computing_structure_refinement 'SHELXTL 6.14 (BrukerAXS Inc., 2003)'
_computing_structure_solution 'SHELXTL 6.14 (BrukerAXS Inc., 2003)'
_diffrn_ambient_temperature 100(2)
_diffrn_detector_area_resol_mean 8.333
_diffrn_measured_fraction_theta_full 0.997
_diffrn_measured_fraction_theta_max 0.995
_diffrn_measurement_device_type 'Bruker SMART Apex'
_diffrn_measurement_method 'CCD area detector'
_diffrn_radiation_monochromator graphite
_diffrn_radiation_source 'rotating anode'
_diffrn_radiation_type MoK\a
_diffrn_radiation_wavelength 0.71073
_diffrn_reflns_av_R_equivalents 0.0845
_diffrn_reflns_av_sigmaI/netI 0.0706
_diffrn_reflns_limit_h_max 35
_diffrn_reflns_limit_h_min -41
_diffrn_reflns_limit_k_max 41
_diffrn_reflns_limit_k_min -41
_diffrn_reflns_limit_l_max 64
_diffrn_reflns_limit_l_min -48
_diffrn_reflns_number 76533
_diffrn_reflns_theta_full 25.00
_diffrn_reflns_theta_max 26.10
_diffrn_reflns_theta_min 1.60
_exptl_absorpt_coefficient_mu 0.593
_exptl_absorpt_correction_T_max 0.745
_exptl_absorpt_correction_T_min 0.640
_exptl_absorpt_correction_type multi-scan
_exptl_absorpt_process_details 'SADABS (Bruker AXS Inc., 2005)'
_exptl_crystal_colour red
_exptl_crystal_density_diffrn 1.589
_exptl_crystal_density_method 'not measured'
_exptl_crystal_description rhombohedron
_exptl_crystal_F_000 25734
_exptl_crystal_size_max 0.28
_exptl_crystal_size_mid 0.23
_exptl_crystal_size_min 0.23
_platon_squeeze_details ' P. van der Sluis & A.L. Spek, Acta Cryst. 1990, A46, 194'
_refine_diff_density_max 0.697
_refine_diff_density_min -0.387
_refine_diff_density_rms 0.064
_refine_ls_extinction_method none
_refine_ls_goodness_of_fit_ref 0.963
_refine_ls_hydrogen_treatment mixed
_refine_ls_matrix_type full
_refine_ls_number_parameters 407
_refine_ls_number_reflns 11401
_refine_ls_number_restraints 3
_refine_ls_restrained_S_all 0.963
_refine_ls_R_factor_all 0.1098
_refine_ls_R_factor_gt 0.0611
_refine_ls_shift/su_max 0.002
_refine_ls_shift/su_mean 0.000
_refine_ls_structure_factor_coef Fsqd
_refine_ls_weighting_details 'calc w=1/[\s^2^(Fo^2^)+(0.0814P)^2^+0.0000P] where P=(Fo^2^+2Fc^2^)/3'
_refine_ls_weighting_scheme calc
_refine_ls_wR_factor_gt 0.1486
_refine_ls_wR_factor_ref 0.1609
_reflns_number_gt 5584
_reflns_number_total 11401
_reflns_threshold_expression >2sigma(I)
_cod_data_source_file ic9001048_si_001.cif
_cod_data_source_block dhb19s
_cod_original_cell_volume 51850(6)
_cod_original_sg_symbol_H-M 'R -3 c'
_cod_database_code 4338619

loop_
_symmetry_equiv_pos_as_xyz
'x, y, z'
'-y, x-y, z'
'-x+y, -x, z'
'y, x, -z+1/2'
'x-y, -y, -z+1/2'
'-x, -x+y, -z+1/2'
'x+2/3, y+1/3, z+1/3'
'-y+2/3, x-y+1/3, z+1/3'
'-x+y+2/3, -x+1/3, z+1/3'
'y+2/3, x+1/3, -z+5/6'
'x-y+2/3, -y+1/3, -z+5/6'
'-x+2/3, -x+y+1/3, -z+5/6'
'x+1/3, y+2/3, z+2/3'
'-y+1/3, x-y+2/3, z+2/3'
'-x+y+1/3, -x+2/3, z+2/3'
'y+1/3, x+2/3, -z+7/6'
'x-y+1/3, -y+2/3, -z+7/6'
'-x+1/3, -x+y+2/3, -z+7/6'
'-x, -y, -z'
'y, -x+y, -z'
'x-y, x, -z'
'-y, -x, z-1/2'
'-x+y, y, z-1/2'
'x, x-y, z-1/2'
'-x+2/3, -y+1/3, -z+1/3'
'y+2/3, -x+y+1/3, -z+1/3'
'x-y+2/3, x+1/3, -z+1/3'
'-y+2/3, -x+1/3, z-1/6'
'-x+y+2/3, y+1/3, z-1/6'
'x+2/3, x-y+1/3, z-1/6'
'-x+1/3, -y+2/3, -z+2/3'
'y+1/3, -x+y+2/3, -z+2/3'
'x-y+1/3, x+2/3, -z+2/3'
'-y+1/3, -x+2/3, z+1/6'
'-x+y+1/3, y+2/3, z+1/6'
'x+1/3, x-y+2/3, z+1/6'

loop_
_atom_site_label
_atom_site_type_symbol
_atom_site_fract_x
_atom_site_fract_y
_atom_site_fract_z
_atom_site_U_iso_or_equiv
_atom_site_adp_type
_atom_site_occupancy
_atom_site_symmetry_multiplicity
_atom_site_calc_flag
_atom_site_refinement_flags
_atom_site_disorder_assembly
_atom_site_disorder_group
Mn1 Mn 0.6667 0.3333 0.156370(16) 0.0394(2) Uani 1 3 d S . .
Mn2 Mn 0.564667(17) 0.304775(19) 0.170125(11) 0.05306(18) Uani 1 1 d . . .
Mn3 Mn 0.570341(15) 0.287704(17) 0.107655(10) 0.04304(15) Uani 1 1 d . . .
O1 O 0.60889(7) 0.32913(7) 0.13909(4) 0.0466(6) Uani 1 1 d . . .
H1 H 0.6157 0.3611 0.1357 0.056 Uiso 1 1 calc R . .
C99 C 0.6667 0.3333 0.0833 0.0419(18) Uani 1 6 d S . .
O2 O 0.62855(8) 0.3333 0.0833 0.0368(7) Uani 1 2 d S . .
O3 O 0.61139(7) 0.28228(8) 0.18179(4) 0.0500(6) Uani 1 1 d . . .
O4 O 0.63938(9) 0.24098(8) 0.19757(5) 0.0603(7) Uani 1 1 d . . .
C1 C 0.60990(12) 0.25253(13) 0.19746(7) 0.0516(9) Uani 1 1 d . . .
C2 C 0.57250(14) 0.23226(14) 0.21624(8) 0.0668(11) Uani 1 1 d . . .
C3 C 0.58276(18) 0.21664(18) 0.23850(9) 0.0972(17) Uani 1 1 d . . .
H3A H 0.6123 0.2200 0.2406 0.117 Uiso 1 1 calc R A .
C4 C 0.55038(19) 0.1965(2) 0.25735(10) 0.111(2) Uani 1 1 d . . .
H4A H 0.5575 0.1859 0.2724 0.133 Uiso 1 1 calc R . .
C5 C 0.50797(19) 0.1918(2) 0.25426(11) 0.134(3) Uani 1 1 d . . .
H5A H 0.4856 0.1776 0.2672 0.160 Uiso 1 1 calc R A .
C6 C 0.49738(16) 0.2069(2) 0.23334(10) 0.120(2) Uani 1 1 d . . .
H6A H 0.4677 0.2034 0.2318 0.145 Uiso 1 1 calc R . .
C7 C 0.52854(14) 0.22745(15) 0.21405(8) 0.0713(12) Uani 1 1 d . . .
N2 N 0.51652(10) 0.24070(12) 0.19068(6) 0.0669(9) Uani 1 1 d . . .
N3 N 0.47249(11) 0.21943(12) 0.18729(6) 0.0753(10) Uani 1 1 d . . .
C8 C 0.45527(12) 0.22386(16) 0.16496(8) 0.0722(12) Uani 1 1 d . . .
C9 C 0.47834(12) 0.24063(13) 0.14150(8) 0.0616(10) Uani 1 1 d . . .
O5 O 0.52158(7) 0.25701(8) 0.14027(4) 0.0531(6) Uani 1 1 d . . .
C10 C 0.40711(14) 0.20489(19) 0.16510(8) 0.0864(15) Uani 1 1 d . . .
N5 N 0.38346(15) 0.18837(19) 0.18589(9) 0.1158(17) Uani 1 1 d D . .
H5 H 0.3978(19) 0.190(2) 0.1999(8) 0.139 Uiso 1 1 d D . .
N12 N 0.45460(9) 0.23498(12) 0.12014(6) 0.0655(10) Uani 1 1 d . . .
N6 N 0.38487(12) 0.20323(14) 0.14367(7) 0.0902(13) Uani 1 1 d . . .
H6 H 0.3552 0.1930 0.1436 0.108 Uiso 1 1 calc R . .
C11 C 0.40940(13) 0.21770(16) 0.12252(8) 0.0736(13) Uani 1 1 d . . .
C12 C 0.38486(14) 0.21471(19) 0.09961(10) 0.0904(16) Uani 1 1 d . . .
C13 C 0.34048(14) 0.2091(2) 0.10165(9) 0.105(2) Uani 1 1 d . . .
N4 N 0.30322(14) 0.2022(2) 0.10194(9) 0.147(2) Uani 1 1 d . . .
N7 N 0.39765(10) 0.21628(14) 0.07580(7) 0.0821(12) Uani 1 1 d . . .
N8 N 0.43767(10) 0.22202(12) 0.07065(7) 0.0728(10) Uani 1 1 d . . .
H8 H 0.4581 0.2286 0.0827 0.087 Uiso 1 1 calc R . .
C14 C 0.44774(13) 0.21762(16) 0.04555(9) 0.0785(14) Uani 1 1 d . . .
C15 C 0.41501(14) 0.20576(19) 0.02680(10) 0.0964(17) Uani 1 1 d . . .
H15A H 0.3854 0.2007 0.0311 0.116 Uiso 1 1 calc R . .
C16 C 0.42428(18) 0.2015(2) 0.00323(11) 0.123(2) Uani 1 1 d . . .
H16A H 0.4011 0.1934 -0.0092 0.147 Uiso 1 1 calc R A .
C17 C 0.46705(16) 0.2083(2) -0.00427(9) 0.108(2) Uani 1 1 d . . .
H17A H 0.4729 0.2048 -0.0215 0.129 Uiso 1 1 calc R . .
C18 C 0.50063(14) 0.22031(16) 0.01403(8) 0.0772(13) Uani 1 1 d . . .
H18A H 0.5299 0.2250 0.0094 0.093 Uiso 1 1 calc R A .
C19 C 0.49174(12) 0.22545(14) 0.03871(8) 0.0638(11) Uani 1 1 d . . .
C20 C 0.52980(12) 0.24044(11) 0.05740(7) 0.0488(9) Uani 1 1 d . . .
O9 O 0.52182(7) 0.24121(8) 0.08066(5) 0.0509(6) Uani 1 1 d . . .
O10 O 0.56865(7) 0.25286(8) 0.04862(4) 0.0490(6) Uani 1 1 d . . .
O11 O 0.53864(8) 0.33078(8) 0.10424(5) 0.0537(6) Uani 1 1 d . A .
C21 C 0.52283(13) 0.3333 0.0833 0.0482(12) Uani 1 2 d S . .
C22 C 0.4754(2) 0.3300(4) 0.08149(17) 0.0677(19) Uiso 0.50 1 d PG A -1
C23 C 0.4575(2) 0.3266(3) 0.05734(14) 0.074(3) Uiso 0.50 1 d PG A -1
H23A H 0.4734 0.3244 0.0430 0.088 Uiso 0.50 1 calc PR A -1
C24 C 0.4165(3) 0.3265(3) 0.05417(11) 0.099(3) Uiso 0.50 1 d PG A -1
H24A H 0.4043 0.3243 0.0377 0.119 Uiso 0.50 1 calc PR A -1
C25 C 0.3933(3) 0.3298(5) 0.07516(14) 0.155(6) Uiso 0.50 1 d PG A -1
H25A H 0.3653 0.3297 0.0730 0.186 Uiso 0.50 1 calc PR A -1
C26 C 0.4112(3) 0.3331(4) 0.09931(12) 0.091(3) Uiso 0.50 1 d PG A -1
H26A H 0.3954 0.3353 0.1137 0.109 Uiso 0.50 1 calc PR A -1
C27 C 0.4522(2) 0.3332(3) 0.10248(13) 0.072(3) Uiso 0.50 1 d PG A -1
N9 N 0.4716(3) 0.3410(3) 0.12540(14) 0.076(2) Uiso 0.50 1 d P A -1
H9 H 0.4953 0.3373 0.1280 0.091 Uiso 0.50 1 calc PR A -1
N10 N 0.4548(4) 0.3542(4) 0.1440(2) 0.126(3) Uiso 0.50 1 d P A -1
C28 C 0.4654(5) 0.3523(5) 0.1690(3) 0.123(4) Uiso 0.50 1 d PD A -1
C29 C 0.5039(4) 0.3529(4) 0.1786(2) 0.085(3) Uiso 0.50 1 d P A -1
O12 O 0.52345(15) 0.33617(15) 0.16006(9) 0.0434(11) Uiso 0.50 1 d P A -1
O13 O 0.5163(4) 0.3650(4) 0.2027(2) 0.166(4) Uiso 0.50 1 d P A -1
C30A C 0.4351(11) 0.3563(11) 0.1877(5) 0.144(8) Uiso 0.25 1 d PD A -1
N11A N 0.4149(10) 0.3695(11) 0.2004(5) 0.172(10) Uiso 0.25 1 d PD A -1
C30B C 0.4504(11) 0.3811(11) 0.1836(6) 0.144(8) Uiso 0.25 1 d PD A -1
N11B N 0.4433(13) 0.4090(12) 0.1944(6) 0.219(14) Uiso 0.25 1 d PD A -1
O14 O 0.5168(3) 0.3303(3) 0.17543(17) 0.117(3) Uiso 0.50 1 d P A -2

loop_
_atom_site_aniso_label
_atom_site_aniso_U_11
_atom_site_aniso_U_22
_atom_site_aniso_U_33
_atom_site_aniso_U_23
_atom_site_aniso_U_13
_atom_site_aniso_U_12
Mn1 0.0310(3) 0.0310(3) 0.0561(5) 0.000 0.000 0.01550(14)
Mn2 0.0347(3) 0.0544(4) 0.0688(4) 0.0091(3) 0.0051(3) 0.0213(3)
Mn3 0.0271(3) 0.0420(3) 0.0571(3) 0.0074(2) 0.0021(2) 0.0150(2)
O1 0.0337(12) 0.0389(13) 0.0651(16) 0.0029(11) -0.0028(11) 0.0165(10)
C99 0.042(3) 0.042(3) 0.041(5) 0.000 0.000 0.0211(14)
O2 0.0248(11) 0.0378(17) 0.0521(19) 0.0061(14) 0.0031(7) 0.0189(8)
O3 0.0384(13) 0.0449(14) 0.0684(16) 0.0154(12) 0.0044(11) 0.0219(11)
O4 0.0685(18) 0.0468(15) 0.0670(18) 0.0045(12) -0.0132(14) 0.0299(14)
C1 0.040(2) 0.044(2) 0.051(2) -0.0017(18) -0.0027(17) 0.0064(18)
C2 0.066(3) 0.072(3) 0.061(3) 0.017(2) 0.004(2) 0.033(2)
C3 0.083(4) 0.118(4) 0.091(4) 0.046(3) 0.010(3) 0.050(3)
C4 0.091(4) 0.156(5) 0.080(4) 0.060(4) 0.019(3) 0.057(4)
C5 0.071(4) 0.211(7) 0.107(5) 0.085(5) 0.027(3) 0.062(4)
C6 0.047(3) 0.196(6) 0.088(4) 0.051(4) 0.011(3) 0.038(4)
C7 0.049(2) 0.086(3) 0.056(3) 0.005(2) -0.007(2) 0.017(2)
N2 0.0376(18) 0.078(2) 0.076(2) 0.0143(18) 0.0023(16) 0.0221(17)
N3 0.0409(19) 0.086(3) 0.070(2) 0.0174(19) 0.0070(17) 0.0102(18)
C8 0.032(2) 0.102(3) 0.062(3) 0.010(2) -0.0005(18) 0.018(2)
C9 0.038(2) 0.056(2) 0.074(3) 0.014(2) 0.0118(19) 0.0105(19)
O5 0.0290(12) 0.0574(15) 0.0571(15) 0.0136(12) 0.0050(10) 0.0098(12)
C10 0.044(2) 0.139(5) 0.054(3) 0.010(3) 0.010(2) 0.029(3)
N5 0.064(3) 0.163(5) 0.085(3) 0.017(3) 0.004(2) 0.031(3)
N12 0.0278(15) 0.095(3) 0.061(2) 0.0159(18) 0.0013(14) 0.0208(17)
N6 0.0380(19) 0.129(4) 0.083(3) 0.016(2) 0.0027(19) 0.027(2)
C11 0.038(2) 0.098(3) 0.068(3) 0.021(2) 0.010(2) 0.021(2)
C12 0.035(2) 0.136(5) 0.081(4) 0.029(3) 0.008(2) 0.028(3)
C13 0.035(2) 0.174(6) 0.082(3) 0.037(3) 0.013(2) 0.034(3)
N4 0.057(3) 0.268(7) 0.116(4) 0.062(4) 0.024(2) 0.081(4)
N7 0.0290(18) 0.118(3) 0.085(3) 0.020(2) 0.0044(17) 0.0263(19)
N8 0.0259(16) 0.101(3) 0.077(2) 0.027(2) 0.0059(15) 0.0209(18)
C14 0.035(2) 0.099(4) 0.078(3) 0.016(3) -0.003(2) 0.015(2)
C15 0.042(2) 0.143(5) 0.076(3) 0.012(3) -0.014(2) 0.024(3)
C16 0.070(4) 0.209(7) 0.080(4) -0.036(4) -0.031(3) 0.063(4)
C17 0.061(3) 0.178(6) 0.059(3) -0.008(3) -0.019(2) 0.041(4)
C18 0.049(2) 0.094(3) 0.070(3) -0.006(3) -0.013(2) 0.022(2)
C19 0.034(2) 0.078(3) 0.060(3) 0.007(2) -0.0041(18) 0.014(2)
C20 0.045(2) 0.0324(19) 0.057(3) 0.0100(17) 0.0001(18) 0.0105(17)
O9 0.0330(13) 0.0465(14) 0.0557(16) 0.0089(12) -0.0074(11) 0.0067(11)
O10 0.0278(12) 0.0477(14) 0.0649(16) 0.0045(12) -0.0011(11) 0.0140(11)
O11 0.0438(14) 0.0641(16) 0.0623(16) 0.0099(13) 0.0019(12) 0.0338(13)
C21 0.0344(18) 0.072(4) 0.051(3) 0.009(3) 0.0047(13) 0.0358(18)

loop_
_atom_type_symbol
_atom_type_description
_atom_type_scat_dispersion_real
_atom_type_scat_dispersion_imag
_atom_type_scat_source
C C 0.0033 0.0016 'International Tables Vol C Tables 4.2.6.8 and 6.1.1.4'
H H 0.0000 0.0000 'International Tables Vol C Tables 4.2.6.8 and 6.1.1.4'
N N 0.0061 0.0033 'International Tables Vol C Tables 4.2.6.8 and 6.1.1.4'
O O 0.0106 0.0060 'International Tables Vol C Tables 4.2.6.8 and 6.1.1.4'
Mn Mn 0.3368 0.7283 'International Tables Vol C Tables 4.2.6.8 and 6.1.1.4'

loop_
_geom_angle_atom_site_label_1
_geom_angle_atom_site_label_2
_geom_angle_atom_site_label_3
_geom_angle
_geom_angle_site_symmetry_1
_geom_angle_site_symmetry_3
O1 Mn1 O1 102.37(8) 3_665 2_655
O1 Mn1 O1 102.37(8) 3_665 .
O1 Mn1 O1 102.37(8) 2_655 .
O1 Mn1 O3 79.68(8) 3_665 3_665
O1 Mn1 O3 167.29(9) 2_655 3_665
O1 Mn1 O3 89.29(8) . 3_665
O1 Mn1 O3 167.30(9) 3_665 .
O1 Mn1 O3 89.29(8) 2_655 .
O1 Mn1 O3 79.68(8) . .
O3 Mn1 O3 87.84(9) 3_665 .
O1 Mn1 O3 89.29(9) 3_665 2_655
O1 Mn1 O3 79.67(8) 2_655 2_655
O1 Mn1 O3 167.30(9) . 2_655
O3 Mn1 O3 87.85(9) 3_665 2_655
O3 Mn1 O3 87.84(9) . 2_655
O1 Mn1 Mn2 111.78(6) 3_665 2_655
O1 Mn1 Mn2 40.89(6) 2_655 2_655
O1 Mn1 Mn2 133.34(6) . 2_655
O3 Mn1 Mn2 126.59(7) 3_665 2_655
O3 Mn1 Mn2 73.89(6) . 2_655
O3 Mn1 Mn2 42.93(6) 2_655 2_655
O1 Mn1 Mn2 40.90(6) 3_665 3_665
O1 Mn1 Mn2 133.34(6) 2_655 3_665
O1 Mn1 Mn2 111.78(6) . 3_665
O3 Mn1 Mn2 42.94(6) 3_665 3_665
O3 Mn1 Mn2 126.59(7) . 3_665
O3 Mn1 Mn2 73.89(6) 2_655 3_665
Mn2 Mn1 Mn2 114.865(14) 2_655 3_665
O1 Mn1 Mn2 133.34(6) 3_665 .
O1 Mn1 Mn2 111.78(6) 2_655 .
O1 Mn1 Mn2 40.89(6) . .
O3 Mn1 Mn2 73.89(6) 3_665 .
O3 Mn1 Mn2 42.94(6) . .
O3 Mn1 Mn2 126.60(7) 2_655 .
Mn2 Mn1 Mn2 114.866(14) 2_655 .
Mn2 Mn1 Mn2 114.871(14) 3_665 .
O1 Mn2 O3 81.88(9) . .
O1 Mn2 O12 96.90(14) . .
O3 Mn2 O12 172.81(14) . .
O1 Mn2 O14 117.8(2) . .
O3 Mn2 O14 156.0(2) . .
O12 Mn2 O14 22.1(2) . .
O1 Mn2 O5 78.78(8) . .
O3 Mn2 O5 106.19(9) . .
O12 Mn2 O5 80.43(14) . .
O14 Mn2 O5 91.9(2) . .
O1 Mn2 O4 101.15(9) . 3_665
O3 Mn2 O4 84.96(9) . 3_665
O12 Mn2 O4 88.33(14) . 3_665
O14 Mn2 O4 78.1(2) . 3_665
O5 Mn2 O4 168.64(9) . 3_665
O1 Mn2 N2 142.55(11) . .
O3 Mn2 N2 79.97(10) . .
O12 Mn2 N2 104.81(15) . .
O14 Mn2 N2 89.7(2) . .
O5 Mn2 N2 75.28(11) . .
O4 Mn2 N2 109.52(11) 3_665 .
O1 Mn2 Mn1 40.96(6) . .
O3 Mn2 Mn1 45.24(6) . .
O12 Mn2 Mn1 130.82(13) . .
O14 Mn2 Mn1 144.4(2) . .
O5 Mn2 Mn1 106.12(6) . .
O4 Mn2 Mn1 80.03(7) 3_665 .
N2 Mn2 Mn1 124.17(9) . .
O1 Mn3 O9 169.98(9) . .
O1 Mn3 O10 91.06(8) . 16_544
O9 Mn3 O10 88.94(9) . 16_544
O1 Mn3 O11 88.27(9) . .
O9 Mn3 O11 89.04(9) . .
O10 Mn3 O11 164.38(9) 16_544 .
O1 Mn3 O2 87.64(6) . .
O9 Mn3 O2 102.13(7) . .
O10 Mn3 O2 102.79(8) 16_544 .
O11 Mn3 O2 92.77(8) . .
O1 Mn3 O5 76.76(8) . .
O9 Mn3 O5 93.34(9) . .
O10 Mn3 O5 81.45(9) 16_544 .
O11 Mn3 O5 83.20(9) . .
O2 Mn3 O5 163.97(7) . .
Mn2 O1 Mn1 98.15(9) . .
Mn2 O1 Mn3 105.75(9) . .
Mn1 O1 Mn3 128.61(11) . .
Mn2 O1 H1 107.5 . .
Mn1 O1 H1 107.5 . .
Mn3 O1 H1 107.5 . .
O2 C99 O2 120.007(1) 3_665 .
O2 C99 O2 119.997(1) 3_665 2_655
O2 C99 O2 120.0 . 2_655
C99 O2 Mn3 122.80(6) . 17_554
C99 O2 Mn3 122.81(6) . .
Mn3 O2 Mn3 114.39(12) 17_554 .
C1 O3 Mn2 135.3(2) . .
C1 O3 Mn1 132.8(2) . .
Mn2 O3 Mn1 91.83(8) . .
C1 O4 Mn2 127.7(2) . 2_655
O4 C1 O3 121.8(3) . .
O4 C1 C2 119.1(4) . .
O3 C1 C2 119.1(4) . .
C3 C2 C7 117.9(4) . .
C3 C2 C1 115.1(4) . .
C7 C2 C1 127.0(4) . .
C4 C3 C2 120.5(5) . .
C4 C3 H3A 119.7 . .
C2 C3 H3A 119.7 . .
C5 C4 C3 119.6(5) . .
C5 C4 H4A 120.2 . .
C3 C4 H4A 120.2 . .
C6 C5 C4 121.2(5) . .
C6 C5 H5A 119.4 . .
C4 C5 H5A 119.4 . .
C5 C6 C7 121.4(5) . .
C5 C6 H6A 119.3 . .
C7 C6 H6A 119.3 . .
C6 C7 C2 119.4(4) . .
C6 C7 N2 121.9(4) . .
C2 C7 N2 118.5(4) . .
N3 N2 C7 111.7(3) . .
N3 N2 Mn2 123.0(3) . .
C7 N2 Mn2 122.5(2) . .
N2 N3 C8 119.6(3) . .
N3 C8 C10 113.8(4) . .
N3 C8 C9 128.6(4) . .
C10 C8 C9 117.4(4) . .
O5 C9 N12 119.3(3) . .
O5 C9 C8 119.7(4) . .
N12 C9 C8 120.5(3) . .
C9 O5 Mn2 118.2(2) . .
C9 O5 Mn3 130.8(2) . .
Mn2 O5 Mn3 98.59(8) . .
N5 C10 N6 118.8(4) . .
N5 C10 C8 120.9(4) . .
N6 C10 C8 120.3(4) . .
C10 N5 H5 119(4) . .
C11 N12 C9 116.8(3) . .
C11 N6 C10 117.5(4) . .
C11 N6 H6 121.3 . .
C10 N6 H6 121.3 . .
N6 C11 N12 127.1(4) . .
N6 C11 C12 116.8(4) . .
N12 C11 C12 116.1(4) . .
N7 C12 C13 112.3(4) . .
N7 C12 C11 129.2(4) . .
C13 C12 C11 118.5(4) . .
N4 C13 C12 175.2(7) . .
N8 N7 C12 120.1(4) . .
N7 N8 C14 118.4(3) . .
N7 N8 H8 120.8 . .
C14 N8 H8 120.8 . .
C15 C14 N8 120.6(4) . .
C15 C14 C19 118.7(4) . .
N8 C14 C19 120.7(4) . .
C16 C15 C14 120.8(5) . .
C16 C15 H15A 119.6 . .
C14 C15 H15A 119.6 . .
C15 C16 C17 122.3(5) . .
C15 C16 H16A 118.8 . .
C17 C16 H16A 118.8 . .
C18 C17 C16 118.3(5) . .
C18 C17 H17A 120.8 . .
C16 C17 H17A 120.8 . .
C19 C18 C17 120.2(4) . .
C19 C18 H18A 119.9 . .
C17 C18 H18A 119.9 . .
C18 C19 C14 119.6(4) . .
C18 C19 C20 117.9(4) . .
C14 C19 C20 122.5(4) . .
O10 C20 O9 123.6(3) . .
O10 C20 C19 116.6(3) . .
O9 C20 C19 119.7(3) . .
C20 O9 Mn3 124.8(2) . .
C20 O10 Mn3 132.4(2) . 16_544
C21 O11 Mn3 118.9(2) . .
O11 C21 O11 125.0(4) . 17_554
O11 C21 C22 114.1(4) . 17_554
O11 C21 C22 120.8(4) 17_554 17_554
O11 C21 C22 120.8(4) . .
O11 C21 C22 114.1(4) 17_554 .
C23 C22 C27 120.0 . .
C23 C22 C21 116.9(5) . .
C27 C22 C21 122.9(5) . .
C22 C23 C24 120.0 . .
C22 C23 H23A 120.0 . .
C24 C23 H23A 120.0 . .
C25 C24 C23 120.0 . .
C25 C24 H24A 120.0 . .
C23 C24 H24A 120.0 . .
C24 C25 C26 120.0 . .
C24 C25 H25A 120.0 . .
C26 C25 H25A 120.0 . .
C27 C26 C25 120.0 . .
C27 C26 H26A 120.0 . .
C25 C26 H26A 120.0 . .
N9 C27 C26 119.7(6) . .
N9 C27 C22 119.9(6) . .
C26 C27 C22 120.0 . .
N10 N9 C27 119.4(8) . .
N10 N9 H9 120.3 . .
C27 N9 H9 120.3 . .
N9 N10 C28 122.2(11) . .
N10 C28 C29 127.9(13) . .
N10 C28 C30A 115.3(18) . .
C29 C28 C30A 116.3(18) . .
N10 C28 C30B 106.2(16) . .
C29 C28 C30B 114.7(17) . .
O13 C29 C28 119.9(11) . .
O13 C29 O12 129.2(10) . .
C28 C29 O12 110.7(10) . .
C29 O12 Mn2 123.2(5) . .
N11A C30A C28 165(3) . .
C28 C30A N11B 118(2) . .
N11B C30B C28 172(4) . .
N11A C30B C28 132(3) . .

loop_
_geom_bond_atom_site_label_1
_geom_bond_atom_site_label_2
_geom_bond_distance
_geom_bond_site_symmetry_2
Mn1 O1 2.089(2) 3_665
Mn1 O1 2.089(2) 2_655
Mn1 O1 2.089(2) .
Mn1 O3 2.241(2) 3_665
Mn1 O3 2.241(2) .
Mn1 O3 2.241(2) 2_655
Mn1 Mn2 3.1543(6) 2_655
Mn1 Mn2 3.1544(6) 3_665
Mn1 Mn2 3.1544(6) .
Mn2 O1 2.086(2) .
Mn2 O3 2.150(2) .
Mn2 O12 2.190(4) .
Mn2 O14 2.192(9) .
Mn2 O5 2.201(2) .
Mn2 O4 2.201(3) 3_665
Mn2 N2 2.228(3) .
Mn3 O1 2.139(2) .
Mn3 O9 2.143(2) .
Mn3 O10 2.155(2) 16_544
Mn3 O11 2.197(2) .
Mn3 O2 2.2000(15) .
Mn3 O5 2.243(2) .
O1 H1 1.0000 .
C99 O2 1.284(3) 3_665
C99 O2 1.284(3) .
C99 O2 1.284(3) 2_655
O2 Mn3 2.1999(15) 17_554
O3 C1 1.281(4) .
O4 C1 1.234(4) .
O4 Mn2 2.201(3) 2_655
C1 C2 1.475(5) .
C2 C3 1.399(6) .
C2 C7 1.411(6) .
C3 C4 1.378(6) .
C3 H3A 0.9500 .
C4 C5 1.367(7) .
C4 H4A 0.9500 .
C5 C6 1.336(7) .
C5 H5A 0.9500 .
C6 C7 1.375(6) .
C6 H6A 0.9500 .
C7 N2 1.437(5) .
N2 N3 1.297(4) .
N3 C8 1.354(5) .
C8 C10 1.415(5) .
C8 C9 1.420(5) .
C9 O5 1.275(4) .
C9 N12 1.340(5) .
C10 N5 1.306(6) .
C10 N6 1.342(5) .
N5 H5 0.87(3) .
N12 C11 1.336(4) .
N6 C11 1.328(5) .
N6 H6 0.8800 .
C11 C12 1.439(6) .
C12 N7 1.321(6) .
C12 C13 1.414(6) .
C13 N4 1.157(5) .
N7 N8 1.292(4) .
N8 C14 1.394(6) .
N8 H8 0.8800 .
C14 C15 1.383(6) .
C14 C19 1.416(5) .
C15 C16 1.308(7) .
C15 H15A 0.9500 .
C16 C17 1.398(7) .
C16 H16A 0.9500 .
C17 C18 1.385(5) .
C17 H17A 0.9500 .
C18 C19 1.367(5) .
C18 H18A 0.9500 .
C19 C20 1.491(5) .
C20 O10 1.247(4) .
C20 O9 1.260(4) .
O10 Mn3 2.154(2) 16_544
O11 C21 1.247(3) .
C21 O11 1.247(3) 17_554
C21 C22 1.547(6) 17_554
C21 C22 1.547(6) .
C22 C23 1.3900 .
C22 C27 1.3900 .
C23 C24 1.3900 .
C23 H23A 0.9500 .
C24 C25 1.3900 .
C24 H24A 0.9500 .
C25 C26 1.3900 .
C25 H25A 0.9500 .
C26 C27 1.3900 .
C26 H26A 0.9500 .
C27 N9 1.337(10) .
N9 N10 1.317(11) .
N9 H9 0.8800 .
N10 C28 1.378(14) .
C28 C29 1.383(15) .
C28 C30A 1.47(2) .
C28 C30B 1.51(2) .
C29 O13 1.336(12) .
C29 O12 1.442(12) .
C30A C30B 0.76(5) .
C30A N11A 1.19(2) .
C30A N11B 1.69(4) .
N11A N11B 1.23(4) .
N11A C30B 1.38(3) .
C30B N11B 1.22(2) .

loop_
_platon_squeeze_void_nr
_platon_squeeze_void_average_x
_platon_squeeze_void_average_y
_platon_squeeze_void_average_z
_platon_squeeze_void_volume
_platon_squeeze_void_count_electrons
1 -0.005 -0.007 -0.001 30212.4 12839.0
